data_4345531
loop_
_publ_author_name
'Cen, Pei-Pei'
'Zhang, Sheng'
'Liu, Xiang-Yu'
'Song, Wei-Ming'
'Zhang, Yi-Quan'
'Xie, Gang'
'Chen, San-Ping'

_publ_section_title
;
 Electrostatic Potential Determined Magnetic Dynamics Observed in Two
 Mononuclear \b-Diketone Dysprosium(III) Single-Molecule Magnets.
;
_journal_issue 6
_journal_name_full 'Inorganic chemistry'
_journal_page_first 3644
_journal_page_last 3656
_journal_paper_doi 10.1021/acs.inorgchem.7b00057
_journal_volume 56
_journal_year 2017
_chemical_formula_sum 'C30 H22 Dy F9 O8'
_chemical_formula_weight 843.98
_chemical_name_systematic
; 
 ? 
;
_space_group_IT_number 19
_symmetry_cell_setting orthorhombic
_symmetry_space_group_name_Hall 'P 2ac 2ab'
_symmetry_space_group_name_H-M 'P 21 21 21'
_atom_sites_solution_hydrogens geom
_atom_sites_solution_primary direct
_atom_sites_solution_secondary difmap
_audit_creation_method SHELXL-97
_cell_angle_alpha 90.00
_cell_angle_beta 90.00
_cell_angle_gamma 90.00
_cell_formula_units_Z 4
_cell_length_a 10.7364(13)
_cell_length_b 13.0536(15)
_cell_length_c 22.849(3)
_cell_measurement_reflns_used 2309
_cell_measurement_temperature 100(2)
_cell_measurement_theta_max 21.9292
_cell_measurement_theta_min 2.4562
_cell_volume 3202.3(7)
_computing_structure_refinement 'SHELXL-97 (Sheldrick, 1997)'
_computing_structure_solution 'SHELXS-97 (Sheldrick, 1990)'
_diffrn_ambient_temperature 100(2)
_diffrn_measured_fraction_theta_full 0.999
_diffrn_measured_fraction_theta_max 0.999
_diffrn_measurement_device_type bruker-CCd
_diffrn_radiation_monochromator graphite
_diffrn_radiation_source 'fine-focus sealed tube'
_diffrn_radiation_type MoK\a
_diffrn_radiation_wavelength 0.71073
_diffrn_reflns_av_R_equivalents 0.0696
_diffrn_reflns_av_sigmaI/netI 0.0910
_diffrn_reflns_limit_h_max 12
_diffrn_reflns_limit_h_min -12
_diffrn_reflns_limit_k_max 11
_diffrn_reflns_limit_k_min -15
_diffrn_reflns_limit_l_max 27
_diffrn_reflns_limit_l_min -26
_diffrn_reflns_number 16358
_diffrn_reflns_theta_full 25.00
_diffrn_reflns_theta_max 25.00
_diffrn_reflns_theta_min 2.46
_exptl_absorpt_coefficient_mu 2.434
_exptl_absorpt_correction_T_max 0.6968
_exptl_absorpt_correction_T_min 0.6685
_exptl_absorpt_correction_type multi-scan
_exptl_absorpt_process_details sadabs
_exptl_crystal_colour yellow
_exptl_crystal_density_diffrn 1.751
_exptl_crystal_density_method 'not measured'
_exptl_crystal_description block
_exptl_crystal_F_000 1652
_exptl_crystal_size_max 0.18
_exptl_crystal_size_mid 0.17
_exptl_crystal_size_min 0.16
_refine_diff_density_max 0.614
_refine_diff_density_min -0.778
_refine_diff_density_rms 0.113
_refine_ls_abs_structure_details 'Flack H D (1983), Acta Cryst. A39, 876-881'
_refine_ls_abs_structure_Flack -0.016(13)
_refine_ls_extinction_method none
_refine_ls_goodness_of_fit_ref 0.966
_refine_ls_hydrogen_treatment mixed
_refine_ls_matrix_type full
_refine_ls_number_parameters 433
_refine_ls_number_reflns 5627
_refine_ls_number_restraints 54
_refine_ls_restrained_S_all 1.002
_refine_ls_R_factor_all 0.0570
_refine_ls_R_factor_gt 0.0394
_refine_ls_shift/su_max 0.041
_refine_ls_shift/su_mean 0.002
_refine_ls_structure_factor_coef Fsqd
_refine_ls_weighting_details 'calc w=1/[\s^2^(Fo^2^)+(0.0022P)^2^+0.0000P] where P=(Fo^2^+2Fc^2^)/3'
_refine_ls_weighting_scheme calc
_refine_ls_wR_factor_gt 0.0669
_refine_ls_wR_factor_ref 0.0725
_reflns_number_gt 4664
_reflns_number_total 5627
_reflns_threshold_expression >2sigma(I)
_cod_data_source_file ic7b00057_si_002.cif
_cod_data_source_block ww
_cod_depositor_comments 'Adding full bibliography for 4345530--4345531.cif.'
_cod_original_sg_symbol_H-M P212121
_cod_database_code 4345531

loop_
_symmetry_equiv_pos_as_xyz
'x, y, z'
'-x+1/2, -y, z+1/2'
'-x, y+1/2, -z+1/2'
'x+1/2, -y+1/2, -z'

loop_
_atom_site_label
_atom_site_type_symbol
_atom_site_fract_x
_atom_site_fract_y
_atom_site_fract_z
_atom_site_U_iso_or_equiv
_atom_site_adp_type
_atom_site_occupancy
_atom_site_symmetry_multiplicity
_atom_site_calc_flag
_atom_site_refinement_flags
Dy1 Dy 0.85997(3) 0.14580(3) 0.487188(14) 0.01903(9) Uani 1 1 d .
O5 O 0.7815(4) 0.1885(4) 0.3961(2) 0.0297(13) Uani 1 1 d .
O8 O 0.9569(4) 0.3097(3) 0.5069(3) 0.0379(14) Uani 1 1 d .
H1WB H 0.9282 0.3353 0.5449 0.057 Uiso 1 1 d R
H1WA H 0.9335 0.3583 0.4761 0.057 Uiso 1 1 d R
O6 O 1.0285(4) 0.1568(4) 0.42091(19) 0.0280(12) Uani 1 1 d .
O7 O 0.7094(4) 0.2772(3) 0.50305(18) 0.0242(12) Uani 1 1 d .
H2WB H 0.6639 0.2862 0.5336 0.036 Uiso 1 1 d R
H2WA H 0.6640 0.3119 0.4792 0.036 Uiso 1 1 d R
O2 O 0.7840(4) 0.1211(3) 0.5802(2) 0.0258(13) Uani 1 1 d .
O1 O 1.0304(4) 0.1054(4) 0.5490(2) 0.0287(14) Uani 1 1 d .
O4 O 0.9065(5) -0.0202(4) 0.4654(2) 0.0349(14) Uani 1 1 d .
O3 O 0.6653(4) 0.0532(3) 0.47389(18) 0.0237(12) Uani 1 1 d .
C1 C 0.7439(8) 0.2279(7) 0.2414(4) 0.044(2) Uani 1 1 d .
H1A H 0.8286 0.2317 0.2295 0.053 Uiso 1 1 calc R
C2 C 0.6504(9) 0.2485(7) 0.2015(3) 0.054(3) Uani 1 1 d .
H2A H 0.6709 0.2677 0.1625 0.065 Uiso 1 1 calc R
C3 C 0.5274(8) 0.2413(7) 0.2183(4) 0.046(2) Uani 1 1 d .
H3A H 0.4633 0.2547 0.1907 0.055 Uiso 1 1 calc R
C4 C 0.4970(8) 0.2147(7) 0.2747(4) 0.042(2) Uani 1 1 d .
H4A H 0.4123 0.2092 0.2861 0.051 Uiso 1 1 calc R
C5 C 0.5918(8) 0.1959(6) 0.3147(3) 0.033(2) Uani 1 1 d .
H5A H 0.5714 0.1787 0.3540 0.040 Uiso 1 1 calc R
C6 C 0.7158(7) 0.2020(6) 0.2980(3) 0.027(2) Uani 1 1 d .
C7 C 0.8123(7) 0.1804(5) 0.3427(3) 0.0235(19) Uani 1 1 d .
C8 C 0.9363(6) 0.1520(6) 0.3262(3) 0.0271(17) Uani 1 1 d .
H8A H 0.9534 0.1401 0.2860 0.033 Uiso 1 1 calc R
C9 C 1.0307(6) 0.1414(7) 0.3654(3) 0.0239(16) Uani 1 1 d .
C10 C 1.1581(8) 0.1091(7) 0.3426(3) 0.038(2) Uani 1 1 d .
C11 C 0.6006(8) 0.0966(6) 0.6649(4) 0.033(2) Uani 1 1 d .
H11A H 0.5748 0.1020 0.6252 0.040 Uiso 1 1 calc R
C12 C 0.5134(8) 0.1025(6) 0.7091(4) 0.038(2) Uani 1 1 d .
H12A H 0.4276 0.1104 0.6999 0.046 Uiso 1 1 calc R
C13 C 0.5513(9) 0.0967(6) 0.7670(4) 0.048(3) Uani 1 1 d .
H13A H 0.4919 0.1023 0.7977 0.058 Uiso 1 1 calc R
C14 C 0.6753(9) 0.0828(7) 0.7798(4) 0.046(3) Uani 1 1 d .
H14A H 0.7013 0.0780 0.8194 0.055 Uiso 1 1 calc R
C15 C 0.7630(8) 0.0759(6) 0.7354(3) 0.038(2) Uani 1 1 d .
H15A H 0.8485 0.0663 0.7446 0.045 Uiso 1 1 calc R
C16 C 0.7253(8) 0.0829(5) 0.6778(3) 0.0258(19) Uani 1 1 d .
C17 C 0.8179(7) 0.0812(5) 0.6293(3) 0.0232(18) Uani 1 1 d .
C18 C 0.9390(7) 0.0411(6) 0.6369(3) 0.030(2) Uani 1 1 d .
H18A H 0.9567 0.0023 0.6710 0.036 Uiso 1 1 calc R
C19 C 1.0325(7) 0.0564(6) 0.5964(4) 0.030(2) Uani 1 1 d .
C20 C 1.1593(9) 0.0084(7) 0.6113(4) 0.040(2) Uani 1 1 d .
C21 C 0.9462(7) -0.1848(5) 0.4284(3) 0.0243(18) Uani 1 1 d .
C22 C 1.0694(7) -0.1773(6) 0.4471(3) 0.034(2) Uani 1 1 d .
H22A H 1.0955 -0.1199 0.4695 0.041 Uiso 1 1 calc R
C23 C 1.1535(9) -0.2533(6) 0.4330(3) 0.039(2) Uani 1 1 d .
H23A H 1.2373 -0.2482 0.4460 0.047 Uiso 1 1 calc R
C24 C 1.1168(8) -0.3363(6) 0.4002(4) 0.048(2) Uani 1 1 d .
H24A H 1.1752 -0.3884 0.3907 0.058 Uiso 1 1 calc R
C25 C 0.9944(8) -0.3442(8) 0.3809(4) 0.052(2) Uani 1 1 d .
H25A H 0.9698 -0.4004 0.3571 0.062 Uiso 1 1 calc R
C26 C 0.9083(8) -0.2698(6) 0.3965(4) 0.040(2) Uani 1 1 d .
H26A H 0.8235 -0.2769 0.3852 0.049 Uiso 1 1 calc R
C27 C 0.8585(8) -0.1010(5) 0.4457(3) 0.0279(17) Uani 1 1 d .
C28 C 0.7272(7) -0.1117(6) 0.4392(3) 0.0261(19) Uani 1 1 d .
H28A H 0.6955 -0.1744 0.4242 0.031 Uiso 1 1 calc R
C29 C 0.6439(8) -0.0354(5) 0.4537(3) 0.0239(16) Uani 1 1 d .
C30 C 0.5052(8) -0.0570(7) 0.4446(4) 0.040(2) Uani 1 1 d .
F1 F 1.1718(4) 0.1172(4) 0.28522(19) 0.0605(16) Uani 1 1 d U
F2 F 1.2504(4) 0.1634(4) 0.36743(19) 0.0436(13) Uani 1 1 d U
F3 F 1.1812(5) 0.0125(4) 0.3562(2) 0.0556(15) Uani 1 1 d U
F4 F 1.2534(5) 0.0703(5) 0.6002(3) 0.089(2) Uani 1 1 d U
F5 F 1.1809(6) -0.0708(6) 0.5772(3) 0.114(3) Uani 1 1 d U
F6 F 1.1746(6) -0.0250(5) 0.6639(3) 0.100(2) Uani 1 1 d U
F7 F 0.4605(5) -0.0005(4) 0.4012(3) 0.0676(17) Uani 1 1 d U
F8 F 0.4804(4) -0.1559(4) 0.4311(2) 0.0615(15) Uani 1 1 d U
F9 F 0.4368(4) -0.0361(3) 0.4911(2) 0.0547(13) Uani 1 1 d U

loop_
_atom_site_aniso_label
_atom_site_aniso_U_11
_atom_site_aniso_U_22
_atom_site_aniso_U_33
_atom_site_aniso_U_23
_atom_site_aniso_U_13
_atom_site_aniso_U_12
Dy1 0.01188(14) 0.02270(15) 0.02252(15) -0.00372(17) 0.00021(17) 0.00074(17)
O5 0.018(3) 0.041(3) 0.030(3) -0.004(3) 0.003(2) 0.000(2)
O8 0.023(3) 0.021(2) 0.069(4) -0.012(3) 0.005(3) 0.006(2)
O6 0.015(3) 0.044(3) 0.025(3) -0.005(3) 0.004(2) -0.002(3)
O7 0.018(2) 0.034(3) 0.021(3) 0.000(2) -0.002(2) 0.011(2)
O2 0.021(3) 0.032(3) 0.024(3) 0.000(2) -0.003(2) -0.003(2)
O1 0.013(3) 0.043(4) 0.030(3) 0.006(3) -0.003(2) -0.007(2)
O4 0.018(3) 0.023(3) 0.063(4) -0.011(3) 0.001(3) -0.001(2)
O3 0.014(3) 0.025(3) 0.033(3) -0.007(2) 0.000(2) -0.003(2)
C1 0.020(5) 0.081(7) 0.031(5) 0.007(5) 0.002(4) -0.002(5)
C2 0.040(6) 0.100(8) 0.022(4) 0.008(5) 0.005(5) 0.016(6)
C3 0.029(5) 0.078(7) 0.031(5) 0.003(5) -0.005(4) 0.003(5)
C4 0.019(5) 0.067(6) 0.041(6) 0.007(5) -0.005(4) -0.003(4)
C5 0.026(5) 0.050(5) 0.023(5) 0.007(4) 0.000(4) 0.002(4)
C6 0.021(5) 0.033(5) 0.027(5) 0.003(4) 0.002(4) -0.002(4)
C7 0.021(4) 0.028(5) 0.021(4) 0.000(3) 0.001(3) -0.007(3)
C8 0.018(4) 0.034(4) 0.029(4) -0.011(4) -0.007(3) 0.012(4)
C9 0.020(4) 0.020(4) 0.032(4) -0.007(4) 0.007(3) 0.001(4)
C10 0.023(5) 0.056(6) 0.035(5) -0.009(4) 0.006(4) 0.003(4)
C11 0.037(6) 0.031(5) 0.031(5) 0.001(4) 0.006(4) -0.011(4)
C12 0.039(6) 0.036(5) 0.040(6) -0.002(4) 0.009(5) -0.007(4)
C13 0.054(7) 0.041(6) 0.049(7) -0.001(5) 0.022(5) -0.010(5)
C14 0.059(7) 0.053(6) 0.025(5) 0.010(4) 0.000(4) -0.010(5)
C15 0.039(6) 0.046(6) 0.028(5) 0.010(5) 0.000(4) -0.006(4)
C16 0.037(5) 0.016(4) 0.024(5) -0.006(4) 0.012(4) -0.008(4)
C17 0.027(5) 0.023(4) 0.020(4) 0.004(3) 0.000(3) -0.011(3)
C18 0.020(5) 0.038(5) 0.032(5) 0.011(4) -0.006(4) 0.003(4)
C19 0.020(5) 0.038(5) 0.031(5) 0.000(4) -0.010(4) -0.009(4)
C20 0.020(5) 0.049(6) 0.050(6) 0.002(5) -0.001(5) 0.012(5)
C21 0.030(5) 0.013(4) 0.030(4) 0.006(3) 0.010(4) -0.004(3)
C22 0.030(5) 0.032(5) 0.040(5) 0.001(4) 0.002(4) 0.006(4)
C23 0.034(5) 0.037(5) 0.047(5) 0.006(4) 0.006(5) 0.007(5)
C24 0.040(6) 0.032(5) 0.073(6) -0.006(5) 0.026(5) 0.009(4)
C25 0.042(6) 0.031(5) 0.082(7) -0.015(6) 0.016(5) 0.005(5)
C26 0.025(5) 0.030(5) 0.066(6) -0.011(5) 0.004(4) -0.003(4)
C27 0.029(4) 0.026(4) 0.028(4) 0.001(3) 0.007(5) -0.002(4)
C28 0.026(4) 0.031(5) 0.021(4) -0.008(3) 0.000(4) -0.001(3)
C29 0.015(4) 0.035(4) 0.022(4) 0.005(3) 0.003(4) -0.005(4)
C30 0.031(5) 0.031(5) 0.058(7) -0.008(5) -0.001(5) -0.001(4)
F1 0.034(3) 0.112(5) 0.036(3) -0.010(3) 0.011(2) 0.007(3)
F2 0.019(2) 0.057(3) 0.055(3) -0.018(3) 0.006(2) -0.009(2)
F3 0.032(3) 0.043(3) 0.092(4) -0.011(3) 0.005(3) 0.008(2)
F4 0.033(3) 0.094(4) 0.140(5) 0.042(4) -0.017(4) -0.002(3)
F5 0.075(5) 0.115(5) 0.151(6) -0.052(5) -0.050(4) 0.058(4)
F6 0.054(4) 0.161(6) 0.086(4) 0.067(4) -0.002(3) 0.033(4)
F7 0.043(3) 0.073(4) 0.088(4) 0.018(3) -0.035(3) -0.004(3)
F8 0.030(3) 0.040(3) 0.114(4) -0.026(3) -0.004(3) -0.012(3)
F9 0.023(2) 0.064(3) 0.077(4) -0.014(3) 0.021(3) -0.009(2)

loop_
_atom_type_symbol
_atom_type_description
_atom_type_scat_dispersion_real
_atom_type_scat_dispersion_imag
_atom_type_scat_source
C C 0.0033 0.0016 'International Tables Vol C Tables 4.2.6.8 and 6.1.1.4'
H H 0.0000 0.0000 'International Tables Vol C Tables 4.2.6.8 and 6.1.1.4'
O O 0.0106 0.0060 'International Tables Vol C Tables 4.2.6.8 and 6.1.1.4'
Dy Dy -0.1892 4.4098 'International Tables Vol C Tables 4.2.6.8 and 6.1.1.4'
F F 0.0171 0.0103 'International Tables Vol C Tables 4.2.6.8 and 6.1.1.4'

loop_
_geom_angle_atom_site_label_1
_geom_angle_atom_site_label_2
_geom_angle_atom_site_label_3
_geom_angle
O4 Dy1 O2 98.45(18)
O4 Dy1 O5 96.44(18)
O2 Dy1 O5 137.42(17)
O4 Dy1 O6 75.49(19)
O2 Dy1 O6 150.72(16)
O5 Dy1 O6 71.80(17)
O4 Dy1 O1 75.50(18)
O2 Dy1 O1 72.03(16)
O5 Dy1 O1 150.54(17)
O6 Dy1 O1 78.74(16)
O4 Dy1 O7 149.99(16)
O2 Dy1 O7 73.73(15)
O5 Dy1 O7 73.54(16)
O6 Dy1 O7 124.93(17)
O1 Dy1 O7 126.33(16)
O4 Dy1 O8 141.85(16)
O2 Dy1 O8 95.97(18)
O5 Dy1 O8 96.37(18)
O6 Dy1 O8 74.74(18)
O1 Dy1 O8 75.76(16)
O7 Dy1 O8 68.13(15)
O4 Dy1 O3 71.86(16)
O2 Dy1 O3 75.01(15)
O5 Dy1 O3 72.23(16)
O6 Dy1 O3 127.40(15)
O1 Dy1 O3 128.79(16)
O7 Dy1 O3 78.14(15)
O8 Dy1 O3 146.24(15)
C7 O5 Dy1 138.6(5)
Dy1 O8 H1WB 109.3
Dy1 O8 H1WA 109.2
H1WB O8 H1WA 109.5
C9 O6 Dy1 129.6(4)
Dy1 O7 H2WB 127.3
Dy1 O7 H2WA 131.8
H2WB O7 H2WA 97.0
C17 O2 Dy1 139.5(5)
C19 O1 Dy1 129.8(5)
C27 O4 Dy1 141.8(5)
C29 O3 Dy1 130.9(5)
C6 C1 C2 120.8(8)
C6 C1 H1A 119.6
C2 C1 H1A 119.6
C3 C2 C1 119.8(8)
C3 C2 H2A 120.1
C1 C2 H2A 120.1
C4 C3 C2 120.4(8)
C4 C3 H3A 119.8
C2 C3 H3A 119.8
C3 C4 C5 119.2(8)
C3 C4 H4A 120.4
C5 C4 H4A 120.4
C6 C5 C4 120.7(8)
C6 C5 H5A 119.7
C4 C5 H5A 119.7
C1 C6 C5 119.0(8)
C1 C6 C7 123.0(7)
C5 C6 C7 118.0(7)
O5 C7 C8 121.2(6)
O5 C7 C6 117.7(7)
C8 C7 C6 121.1(7)
C9 C8 C7 123.0(6)
C9 C8 H8A 118.5
C7 C8 H8A 118.5
O6 C9 C8 128.4(6)
O6 C9 C10 113.5(6)
C8 C9 C10 118.1(6)
F3 C10 F1 106.8(7)
F3 C10 F2 105.4(7)
F1 C10 F2 107.1(6)
F3 C10 C9 110.6(7)
F1 C10 C9 114.7(7)
F2 C10 C9 111.8(6)
C12 C11 C16 120.6(8)
C12 C11 H11A 119.7
C16 C11 H11A 119.7
C11 C12 C13 119.8(9)
C11 C12 H12A 120.1
C13 C12 H12A 120.1
C14 C13 C12 119.5(9)
C14 C13 H13A 120.2
C12 C13 H13A 120.2
C13 C14 C15 120.7(8)
C13 C14 H14A 119.6
C15 C14 H14A 119.6
C16 C15 C14 119.6(8)
C16 C15 H15A 120.2
C14 C15 H15A 120.2
C15 C16 C11 119.7(8)
C15 C16 C17 120.8(8)
C11 C16 C17 119.4(7)
O2 C17 C18 121.1(7)
O2 C17 C16 116.9(7)
C18 C17 C16 121.9(7)
C19 C18 C17 122.2(7)
C19 C18 H18A 118.9
C17 C18 H18A 118.9
O1 C19 C18 129.6(7)
O1 C19 C20 114.5(7)
C18 C19 C20 115.9(7)
F6 C20 F5 105.2(8)
F6 C20 F4 106.7(8)
F5 C20 F4 103.5(8)
F6 C20 C19 117.2(7)
F5 C20 C19 110.3(7)
F4 C20 C19 112.8(7)
C26 C21 C22 119.7(7)
C26 C21 C27 122.5(7)
C22 C21 C27 117.7(7)
C23 C22 C21 120.0(7)
C23 C22 H22A 120.0
C21 C22 H22A 120.0
C24 C23 C22 120.4(9)
C24 C23 H23A 119.8
C22 C23 H23A 119.8
C23 C24 C25 120.2(9)
C23 C24 H24A 119.9
C25 C24 H24A 119.9
C26 C25 C24 119.8(9)
C26 C25 H25A 120.1
C24 C25 H25A 120.1
C25 C26 C21 119.9(8)
C25 C26 H26A 120.1
C21 C26 H26A 120.1
O4 C27 C28 121.7(7)
O4 C27 C21 116.7(8)
C28 C27 C21 121.6(7)
C29 C28 C27 123.1(7)
C29 C28 H28A 118.5
C27 C28 H28A 118.5
O3 C29 C28 129.0(8)
O3 C29 C30 113.2(7)
C28 C29 C30 117.7(7)
F9 C30 F7 106.6(7)
F9 C30 F8 105.7(7)
F7 C30 F8 106.8(7)
F9 C30 C29 113.2(7)
F7 C30 C29 110.6(7)
F8 C30 C29 113.4(7)

loop_
_geom_bond_atom_site_label_1
_geom_bond_atom_site_label_2
_geom_bond_distance
Dy1 O4 2.279(5)
Dy1 O2 2.300(5)
Dy1 O5 2.313(5)
Dy1 O6 2.364(4)
Dy1 O1 2.371(5)
Dy1 O7 2.384(4)
Dy1 O8 2.421(4)
Dy1 O3 2.434(4)
O5 C7 1.267(8)
O8 H1WB 0.9800
O8 H1WA 0.9800
O6 C9 1.283(7)
O7 H2WB 0.8610
O7 H2WA 0.8602
O2 C17 1.288(8)
O1 C19 1.257(9)
O4 C27 1.258(7)
O3 C29 1.266(7)
C1 C6 1.370(10)
C1 C2 1.384(11)
C1 H1A 0.9500
C2 C3 1.379(12)
C2 H2A 0.9500
C3 C4 1.373(10)
C3 H3A 0.9500
C4 C5 1.390(10)
C4 H4A 0.9500
C5 C6 1.388(10)
C5 H5A 0.9500
C6 C7 1.482(10)
C7 C8 1.432(9)
C8 C9 1.360(9)
C8 H8A 0.9500
C9 C10 1.524(10)
C10 F3 1.322(9)
C10 F1 1.323(8)
C10 F2 1.345(9)
C11 C12 1.380(10)
C11 C16 1.382(11)
C11 H11A 0.9500
C12 C13 1.387(11)
C12 H12A 0.9500
C13 C14 1.375(12)
C13 H13A 0.9500
C14 C15 1.387(11)
C14 H14A 0.9500
C15 C16 1.380(10)
C15 H15A 0.9500
C16 C17 1.489(10)
C17 C18 1.412(10)
C18 C19 1.380(11)
C18 H18A 0.9500
C19 C20 1.536(11)
C20 F6 1.291(9)
C20 F5 1.314(9)
C20 F4 1.318(10)
C21 C26 1.389(9)
C21 C22 1.393(10)
C21 C27 1.497(10)
C22 C23 1.379(10)
C22 H22A 0.9500
C23 C24 1.375(10)
C23 H23A 0.9500
C24 C25 1.389(11)
C24 H24A 0.9500
C25 C26 1.388(11)
C25 H25A 0.9500
C26 H26A 0.9500
C27 C28 1.424(11)
C28 C29 1.379(10)
C28 H28A 0.9500
C29 C30 1.530(11)
C30 F9 1.319(9)
C30 F7 1.326(9)
C30 F8 1.353(9)

loop_
_geom_torsion_atom_site_label_1
_geom_torsion_atom_site_label_2
_geom_torsion_atom_site_label_3
_geom_torsion_atom_site_label_4
_geom_torsion
O4 Dy1 O5 C7 -48.9(7)
O2 Dy1 O5 C7 -158.9(6)
O6 Dy1 O5 C7 23.4(6)
O1 Dy1 O5 C7 22.8(8)
O7 Dy1 O5 C7 160.0(7)
O8 Dy1 O5 C7 95.1(7)
O3 Dy1 O5 C7 -117.5(7)
O4 Dy1 O6 C9 73.8(7)
O2 Dy1 O6 C9 155.1(6)
O5 Dy1 O6 C9 -28.2(7)
O1 Dy1 O6 C9 151.5(7)
O7 Dy1 O6 C9 -81.8(7)
O8 Dy1 O6 C9 -130.4(7)
O3 Dy1 O6 C9 20.8(8)
O4 Dy1 O2 C17 55.0(7)
O5 Dy1 O2 C17 164.3(6)
O6 Dy1 O2 C17 -20.3(9)
O1 Dy1 O2 C17 -16.6(6)
O7 Dy1 O2 C17 -154.7(7)
O8 Dy1 O2 C17 -89.5(7)
O3 Dy1 O2 C17 123.6(7)
O4 Dy1 O1 C19 -79.2(7)
O2 Dy1 O1 C19 24.9(6)
O5 Dy1 O1 C19 -156.3(6)
O6 Dy1 O1 C19 -156.9(7)
O7 Dy1 O1 C19 77.7(7)
O8 Dy1 O1 C19 126.2(7)
O3 Dy1 O1 C19 -27.5(7)
O2 Dy1 O4 C27 85.5(8)
O5 Dy1 O4 C27 -54.5(8)
O6 Dy1 O4 C27 -123.7(8)
O1 Dy1 O4 C27 154.4(8)
O7 Dy1 O4 C27 13.5(10)
O8 Dy1 O4 C27 -163.4(7)
O3 Dy1 O4 C27 14.4(7)
O4 Dy1 O3 C29 -11.1(5)
O2 Dy1 O3 C29 -115.5(5)
O5 Dy1 O3 C29 92.1(5)
O6 Dy1 O3 C29 43.2(6)
O1 Dy1 O3 C29 -64.2(6)
O7 Dy1 O3 C29 168.4(5)
O8 Dy1 O3 C29 166.4(5)
C6 C1 C2 C3 -1.2(14)
C1 C2 C3 C4 0.7(15)
C2 C3 C4 C5 0.5(14)
C3 C4 C5 C6 -1.1(14)
C2 C1 C6 C5 0.5(14)
C2 C1 C6 C7 -179.2(8)
C4 C5 C6 C1 0.6(13)
C4 C5 C6 C7 -179.6(7)
Dy1 O5 C7 C8 -12.9(11)
Dy1 O5 C7 C6 167.6(5)
C1 C6 C7 O5 158.6(8)
C5 C6 C7 O5 -21.2(11)
C1 C6 C7 C8 -20.9(12)
C5 C6 C7 C8 159.3(8)
O5 C7 C8 C9 -6.2(13)
C6 C7 C8 C9 173.3(8)
Dy1 O6 C9 C8 27.0(14)
Dy1 O6 C9 C10 -154.1(5)
C7 C8 C9 O6 -2.2(15)
C7 C8 C9 C10 178.9(7)
O6 C9 C10 F3 75.1(9)
C8 C9 C10 F3 -105.9(9)
O6 C9 C10 F1 -164.1(7)
C8 C9 C10 F1 14.9(11)
O6 C9 C10 F2 -42.0(10)
C8 C9 C10 F2 137.0(8)
C16 C11 C12 C13 1.4(12)
C11 C12 C13 C14 -1.5(13)
C12 C13 C14 C15 0.8(14)
C13 C14 C15 C16 0.0(14)
C14 C15 C16 C11 -0.1(12)
C14 C15 C16 C17 176.7(7)
C12 C11 C16 C15 -0.6(12)
C12 C11 C16 C17 -177.4(7)
Dy1 O2 C17 C18 4.5(11)
Dy1 O2 C17 C16 -177.6(4)
C15 C16 C17 O2 -157.5(7)
C11 C16 C17 O2 19.3(10)
C15 C16 C17 C18 20.4(11)
C11 C16 C17 C18 -162.7(7)
O2 C17 C18 C19 10.3(12)
C16 C17 C18 C19 -167.5(7)
Dy1 O1 C19 C18 -24.8(12)
Dy1 O1 C19 C20 156.5(5)
C17 C18 C19 O1 0.8(14)
C17 C18 C19 C20 179.6(7)
O1 C19 C20 F6 166.6(8)
C18 C19 C20 F6 -12.3(12)
O1 C19 C20 F5 -73.1(10)
C18 C19 C20 F5 108.0(9)
O1 C19 C20 F4 42.1(10)
C18 C19 C20 F4 -136.9(8)
C26 C21 C22 C23 1.0(11)
C27 C21 C22 C23 179.1(6)
C21 C22 C23 C24 0.4(12)
C22 C23 C24 C25 0.1(12)
C23 C24 C25 C26 -2.2(13)
C24 C25 C26 C21 3.6(13)
C22 C21 C26 C25 -3.1(12)
C27 C21 C26 C25 178.9(7)
Dy1 O4 C27 C28 -12.3(12)
Dy1 O4 C27 C21 166.7(5)
C26 C21 C27 O4 -167.9(7)
C22 C21 C27 O4 14.0(10)
C26 C21 C27 C28 11.1(10)
C22 C21 C27 C28 -167.0(7)
O4 C27 C28 C29 0.1(11)
C21 C27 C28 C29 -178.8(6)
Dy1 O3 C29 C28 8.5(10)
Dy1 O3 C29 C30 -171.2(5)
C27 C28 C29 O3 0.4(12)
C27 C28 C29 C30 -179.9(7)
O3 C29 C30 F9 -50.5(9)
C28 C29 C30 F9 129.7(7)
O3 C29 C30 F7 69.0(8)
C28 C29 C30 F7 -110.7(8)
O3 C29 C30 F8 -171.1(6)
C28 C29 C30 F8 9.2(10)
